data_4122772
loop_
_publ_author_name
'Pal, Sushanta K.'
'Bag, Pradip'
'Itkis, Mikhail E.'
'Tham, Fook S.'
'Haddon, Robert C.'

_publ_section_title
;
 Enhanced Electrical Conductivity in a Substitutionally Doped
 Spiro-bis(phenalenyl)boron Radical Molecular Solid.
;
_journal_issue 42
_journal_name_full 'Journal of the American Chemical Society'
_journal_page_first 14738
_journal_page_last 14741
_journal_paper_doi 10.1021/ja508903z
_journal_volume 136
_journal_year 2014
_chemical_formula_sum 'C26 H14 B O4'
_chemical_formula_weight 401.18
_chemical_name_systematic
; 
 ? 
;
_space_group_crystal_system monoclinic
_space_group_IT_number 15
_space_group_name_Hall '-C 2yc'
_space_group_name_H-M_alt 'C 1 2/c 1'
_symmetry_space_group_name_Hall '-C 2yc'
_symmetry_space_group_name_H-M 'C 1 2/c 1'
_atom_sites_solution_hydrogens geom
_audit_creation_method SHELXL-2013
_cell_angle_alpha 90
_cell_angle_beta 103.144(1)
_cell_angle_gamma 90
_cell_formula_units_Z 4
_cell_length_a 16.1996(7)
_cell_length_b 8.8498(4)
_cell_length_c 13.0994(5)
_cell_measurement_reflns_used 3358
_cell_measurement_temperature 100(2)
_cell_measurement_theta_max 31.30
_cell_measurement_theta_min 2.58
_cell_volume 1828.77(13)
_computing_cell_refinement 'Bruker SAINT'
_computing_data_collection 'Bruker APEX2'
_computing_data_reduction 'Bruker SAINT'
_computing_molecular_graphics 'Bruker SHELXTL'
_computing_publication_material 'Bruker SHELXTL'
_computing_structure_refinement 'SHELXL-2013 (Sheldrick, 2013)'
_computing_structure_solution 'SHELXS-97 (Sheldrick 2008)'
_diffrn_ambient_temperature 100(2)
_diffrn_measured_fraction_theta_full 1.000
_diffrn_measured_fraction_theta_max 1.000
_diffrn_measurement_device_type 'Bruker APEX-II CCD'
_diffrn_measurement_method '\f and \w scans'
_diffrn_radiation_type MoK\a
_diffrn_radiation_wavelength 0.71073
_diffrn_reflns_av_R_equivalents 0.0349
_diffrn_reflns_av_unetI/netI 0.0221
_diffrn_reflns_Laue_measured_fraction_full 1.000
_diffrn_reflns_Laue_measured_fraction_max 1.000
_diffrn_reflns_limit_h_max 23
_diffrn_reflns_limit_h_min -23
_diffrn_reflns_limit_k_max 12
_diffrn_reflns_limit_k_min -12
_diffrn_reflns_limit_l_max 18
_diffrn_reflns_limit_l_min -18
_diffrn_reflns_number 21458
_diffrn_reflns_point_group_measured_fraction_full 1.000
_diffrn_reflns_point_group_measured_fraction_max 1.000
_diffrn_reflns_theta_full 25.242
_diffrn_reflns_theta_max 30.506
_diffrn_reflns_theta_min 2.582
_exptl_absorpt_coefficient_mu 0.097
_exptl_absorpt_correction_type multi-scan
_exptl_absorpt_process_details 'Bruker SADABS'
_exptl_crystal_colour black
_exptl_crystal_density_diffrn 1.457
_exptl_crystal_density_meas ?
_exptl_crystal_density_method 'not measured'
_exptl_crystal_description 'needle frag'
_exptl_crystal_F_000 828
_exptl_crystal_size_max 0.314
_exptl_crystal_size_mid 0.081
_exptl_crystal_size_min 0.072
_exptl_transmission_factor_max 0.7462
_exptl_transmission_factor_min 0.6980
_refine_diff_density_max 0.309
_refine_diff_density_min -0.216
_refine_diff_density_rms 0.044
_refine_ls_extinction_method none
_refine_ls_goodness_of_fit_ref 1.051
_refine_ls_hydrogen_treatment constr
_refine_ls_matrix_type full
_refine_ls_number_parameters 141
_refine_ls_number_reflns 2799
_refine_ls_number_restraints 0
_refine_ls_restrained_S_all 1.051
_refine_ls_R_factor_all 0.0708
_refine_ls_R_factor_gt 0.0448
_refine_ls_shift/su_max 0.000
_refine_ls_shift/su_mean 0.000
_refine_ls_structure_factor_coef Fsqd
_refine_ls_weighting_details 'w=1/[\s^2^(Fo^2^)+(0.0602P)^2^+0.7984P] where P=(Fo^2^+2Fc^2^)/3'
_refine_ls_weighting_scheme calc
_refine_ls_wR_factor_gt 0.1164
_refine_ls_wR_factor_ref 0.1322
_reflns_Friedel_coverage 0.000
_reflns_number_gt 1913
_reflns_number_total 2799
_reflns_threshold_expression 'I > 2\s(I)'
_cod_data_source_file ja508903z_si_002.cif
_cod_data_source_block rh242new_0m
_cod_depositor_comments
;Adding full bibliography for 4122772--4122781.cif.

The following automatic conversions were performed:

'_exptl_crystal_density_meas' value 'not measured' was changed to '?'
- the value is perceived as not measured.

Automatic conversion script
Id: cif_fix_values 3008 2015-01-20 13:52:24Z robertas 
;
_cod_database_code 4122772
_shelx_space_group_comment
; 
The symmetry employed for this shelxl refinement is uniquely defined 
by the following loop, which should always be used as a source of 
symmetry information in preference to the above space-group names. 
They are only intended as comments. 
;
_shelx_estimated_absorpt_t_min 0.970
_shelx_estimated_absorpt_t_max 0.993
_shelxl_version_number 2013-4

loop_
_space_group_symop_operation_xyz
'x, y, z'
'-x, y, -z+1/2'
'x+1/2, y+1/2, z'
'-x+1/2, y+1/2, -z+1/2'
'-x, -y, -z'
'x, -y, z-1/2'
'-x+1/2, -y+1/2, -z'
'x+1/2, -y+1/2, z-1/2'

loop_
_atom_site_label
_atom_site_type_symbol
_atom_site_fract_x
_atom_site_fract_y
_atom_site_fract_z
_atom_site_U_iso_or_equiv
_atom_site_adp_type
_atom_site_occupancy
_atom_site_site_symmetry_order
_atom_site_calc_flag
_atom_site_refinement_flags_posn
_atom_site_refinement_flags_adp
_atom_site_refinement_flags_occupancy
B1 B 0.5000 0.3807(3) 0.2500 0.0346(5) Uani 1 2 d S T P
O1 O 0.46706(6) 0.47937(11) 0.15856(7) 0.0362(3) Uani 1 1 d . . .
C1 C 0.38644(8) 0.47717(13) 0.10615(9) 0.0250(3) Uani 1 1 d . . .
C2 C 0.35961(8) 0.57286(13) 0.01916(9) 0.0275(3) Uani 1 1 d . . .
H2 H 0.3992 0.6373 -0.0028 0.033 Uiso 1 1 calc R U .
C3 C 0.27616(8) 0.57300(13) -0.03396(9) 0.0263(3) Uani 1 1 d . . .
H3 H 0.2591 0.6377 -0.0928 0.032 Uiso 1 1 calc R U .
C3A C 0.21429(7) 0.47933(13) -0.00376(9) 0.0237(2) Uani 1 1 d . . .
C4 C 0.12862(8) 0.47660(15) -0.05746(10) 0.0307(3) Uani 1 1 d . . .
H4 H 0.1098 0.5406 -0.1164 0.037 Uiso 1 1 calc R U .
C5 C 0.07126(8) 0.38132(16) -0.02529(12) 0.0357(3) Uani 1 1 d . . .
H5 H 0.0134 0.3820 -0.0618 0.043 Uiso 1 1 calc R U .
C6 C 0.09737(8) 0.28558(15) 0.05924(11) 0.0332(3) Uani 1 1 d . . .
H6 H 0.0574 0.2202 0.0795 0.040 Uiso 1 1 calc R U .
C6A C 0.18232(8) 0.28363(13) 0.11566(10) 0.0266(3) Uani 1 1 d . . .
C7 C 0.21295(9) 0.18556(14) 0.20198(10) 0.0313(3) Uani 1 1 d . . .
H7 H 0.1744 0.1186 0.2237 0.038 Uiso 1 1 calc R U .
C8 C 0.29592(9) 0.18472(14) 0.25453(10) 0.0324(3) Uani 1 1 d . . .
H8 H 0.3143 0.1177 0.3119 0.039 Uiso 1 1 calc R U .
C9 C 0.35437(8) 0.28259(14) 0.22421(9) 0.0280(3) Uani 1 1 d . . .
C9A C 0.32738(7) 0.38107(13) 0.13821(8) 0.0223(2) Uani 1 1 d . . .
C9B C 0.24123(7) 0.38150(12) 0.08338(9) 0.0217(2) Uani 1 1 d . . .
O9 O 0.43456(6) 0.28257(11) 0.27727(8) 0.0391(3) Uani 1 1 d . . .

loop_
_atom_site_aniso_label
_atom_site_aniso_U_11
_atom_site_aniso_U_22
_atom_site_aniso_U_33
_atom_site_aniso_U_23
_atom_site_aniso_U_13
_atom_site_aniso_U_12
B1 0.0342(11) 0.0368(11) 0.0277(10) 0.000 -0.0036(8) 0.000
O1 0.0300(5) 0.0396(6) 0.0347(5) 0.0055(4) -0.0015(4) -0.0107(4)
C1 0.0276(6) 0.0241(6) 0.0226(5) -0.0013(4) 0.0038(4) -0.0041(4)
C2 0.0359(7) 0.0226(5) 0.0250(6) 0.0009(4) 0.0088(5) -0.0067(5)
C3 0.0380(7) 0.0197(5) 0.0208(5) -0.0001(4) 0.0061(5) 0.0009(5)
C3A 0.0284(6) 0.0200(5) 0.0226(5) -0.0058(4) 0.0059(4) 0.0025(4)
C4 0.0316(7) 0.0280(6) 0.0310(6) -0.0077(5) 0.0039(5) 0.0073(5)
C5 0.0242(6) 0.0380(7) 0.0448(8) -0.0173(6) 0.0078(5) 0.0031(5)
C6 0.0293(7) 0.0312(7) 0.0436(8) -0.0141(6) 0.0180(6) -0.0060(5)
C6A 0.0323(6) 0.0230(6) 0.0288(6) -0.0092(5) 0.0157(5) -0.0037(5)
C7 0.0457(8) 0.0240(6) 0.0303(6) -0.0056(5) 0.0216(6) -0.0099(5)
C8 0.0532(8) 0.0237(6) 0.0226(6) 0.0010(5) 0.0135(6) -0.0049(5)
C9 0.0379(7) 0.0248(6) 0.0205(6) -0.0004(4) 0.0050(5) -0.0037(5)
C9A 0.0303(6) 0.0191(5) 0.0181(5) -0.0015(4) 0.0066(4) -0.0020(4)
C9B 0.0277(6) 0.0184(5) 0.0203(5) -0.0055(4) 0.0083(4) -0.0009(4)
O9 0.0434(6) 0.0388(5) 0.0285(5) 0.0107(4) -0.0059(4) -0.0059(4)

loop_
_atom_type_symbol
_atom_type_description
_atom_type_scat_dispersion_real
_atom_type_scat_dispersion_imag
_atom_type_scat_source
C C 0.0033 0.0016 'International Tables Vol C Tables 4.2.6.8 and 6.1.1.4'
H H 0.0000 0.0000 'International Tables Vol C Tables 4.2.6.8 and 6.1.1.4'
B B 0.0013 0.0007 'International Tables Vol C Tables 4.2.6.8 and 6.1.1.4'
O O 0.0106 0.0060 'International Tables Vol C Tables 4.2.6.8 and 6.1.1.4'

loop_
_geom_angle_atom_site_label_1
_geom_angle_atom_site_label_2
_geom_angle_atom_site_label_3
_geom_angle
O9 B1 O1 113.35(5)
C1 O1 B1 122.68(9)
O1 C1 C2 119.69(11)
O1 C1 C9A 120.46(10)
C2 C1 C9A 119.83(11)
C3 C2 C1 119.90(11)
C3 C2 H2 120.1
C1 C2 H2 120.1
C2 C3 C3A 122.20(11)
C2 C3 H3 118.9
C3A C3 H3 118.9
C4 C3A C9B 118.66(11)
C4 C3A C3 123.22(11)
C9B C3A C3 118.11(10)
C5 C4 C3A 120.71(12)
C5 C4 H4 119.6
C3A C4 H4 119.6
C6 C5 C4 120.74(12)
C6 C5 H5 119.6
C4 C5 H5 119.6
C5 C6 C6A 120.88(12)
C5 C6 H6 119.6
C6A C6 H6 119.6
C6 C6A C7 123.23(12)
C6 C6A C9B 118.61(12)
C7 C6A C9B 118.14(11)
C8 C7 C6A 122.02(11)
C8 C7 H7 119.0
C6A C7 H7 119.0
C7 C8 C9 120.26(12)
C7 C8 H8 119.9
C9 C8 H8 119.9
O9 C9 C8 119.62(11)
O9 C9 C9A 120.43(11)
C8 C9 C9A 119.95(12)
C9 C9A C1 120.03(11)
C9 C9A C9B 119.76(11)
C1 C9A C9B 120.20(10)
C9A C9B C3A 119.76(10)
C9A C9B C6A 119.85(11)
C3A C9B C6A 120.39(11)
C9 O9 B1 123.01(9)

loop_
_geom_bond_atom_site_label_1
_geom_bond_atom_site_label_2
_geom_bond_distance
B1 O9 1.4760(17)
B1 O1 1.4801(17)
O1 C1 1.3303(14)
C1 C2 1.4069(16)
C1 C9A 1.4134(16)
C2 C3 1.3725(17)
C2 H2 0.9500
C3 C3A 1.4242(17)
C3 H3 0.9500
C3A C4 1.4063(16)
C3A C9B 1.4199(16)
C4 C5 1.389(2)
C4 H4 0.9500
C5 C6 1.382(2)
C5 H5 0.9500
C6 C6A 1.4063(18)
C6 H6 0.9500
C6A C7 1.4223(19)
C6A C9B 1.4223(16)
C7 C8 1.3638(19)
C7 H7 0.9500
C8 C9 1.4055(17)
C8 H8 0.9500
C9 O9 1.3266(16)
C9 C9A 1.4128(16)
C9A C9B 1.4169(16)

loop_
_geom_torsion_atom_site_label_1
_geom_torsion_atom_site_label_2
_geom_torsion_atom_site_label_3
_geom_torsion_atom_site_label_4
_geom_torsion
O9 B1 O1 C1 -0.75(19)
B1 O1 C1 C2 -179.29(12)
B1 O1 C1 C9A 1.65(18)
O1 C1 C2 C3 -178.79(11)
C9A C1 C2 C3 0.26(18)
C1 C2 C3 C3A 0.44(18)
C2 C3 C3A C4 -179.46(11)
C2 C3 C3A C9B -1.03(17)
C9B C3A C4 C5 0.68(17)
C3 C3A C4 C5 179.10(11)
C3A C4 C5 C6 -0.94(19)
C4 C5 C6 C6A 0.87(19)
C5 C6 C6A C7 -178.82(12)
C5 C6 C6A C9B -0.54(18)
C6 C6A C7 C8 179.18(12)
C9B C6A C7 C8 0.89(17)
C6A C7 C8 C9 0.03(19)
C7 C8 C9 O9 178.74(12)
C7 C8 C9 C9A -0.74(19)
O9 C9 C9A C1 1.93(18)
C8 C9 C9A C1 -178.59(11)
O9 C9 C9A C9B -178.98(11)
C8 C9 C9A C9B 0.50(18)
O1 C1 C9A C9 -2.22(18)
C2 C1 C9A C9 178.73(11)
O1 C1 C9A C9B 178.69(11)
C2 C1 C9A C9B -0.36(17)
C9 C9A C9B C3A -179.33(11)
C1 C9A C9B C3A -0.25(16)
C9 C9A C9B C6A 0.44(16)
C1 C9A C9B C6A 179.53(10)
C4 C3A C9B C9A 179.41(10)
C3 C3A C9B C9A 0.91(16)
C4 C3A C9B C6A -0.36(16)
C3 C3A C9B C6A -178.86(10)
C6 C6A C9B C9A -179.48(11)
C7 C6A C9B C9A -1.12(16)
C6 C6A C9B C3A 0.29(16)
C7 C6A C9B C3A 178.66(10)
C8 C9 O9 B1 179.44(12)
C9A C9 O9 B1 -1.08(19)
O1 B1 O9 C9 0.45(19)
